data_2023187
loop_
_publ_author_name
'Rangarajan, Shalini'
'Sheokand, Sonu'
'Blair, Victoria L.'
'Deacon, Glen B.'
'Balakrishna, Maravanji S.'

_publ_section_title
;
 Synthesis, structural studies and Hirshfeld surface analysis of
 2-[(4-phenyl-1H-1,2,3-triazol-1-yl)methyl]pyridin-1-ium
 hexakis(nitrato-\k2 O,O&#x2032;)thorate(IV)
;
_journal_coeditor_code JW2006
_journal_issue 8
_journal_name_full 'Acta Crystallographica Section E Crystallographic Communications'
_journal_paper_doi 10.1107/S2056989024006352
_journal_volume 80
_journal_year 2024
_chemical_formula_iupac '(C14 H13 N4)2 [Th (N O3)6]'
_chemical_formula_moiety '2(C14 H13 N4 +), N6 O18 Th 2-'
_chemical_formula_sum 'C28 H26 N14 O18 Th'
_chemical_formula_weight 1078.67
_chemical_name_systematic
;
2-[(4-Phenyl-1<i>H</i>-1,2,3-triazol-1-yl)methyl]pyridin-1-ium
hexakis(nitrato-\k^2^<i>O</i>,<i>O</i>')thorate(IV)
;
_space_group_crystal_system monoclinic
_space_group_IT_number 14
_space_group_name_Hall '-P 2yn'
_space_group_name_H-M_alt 'P 1 21/n 1'
_atom_sites_solution_hydrogens mixed
_atom_sites_solution_primary dual
_audit_creation_method
;
Olex2 1.5
(compiled 2024.02.16 svn.r378c4104 for OlexSys, GUI svn.r6928)
;
_cell_angle_alpha 90
_cell_angle_beta 117.8460(10)
_cell_angle_gamma 90
_cell_formula_units_Z 2
_cell_length_a 14.5386(3)
_cell_length_b 9.3464(2)
_cell_length_c 15.4213(4)
_cell_measurement_reflns_used 9957
_cell_measurement_temperature 150.00
_cell_measurement_theta_max 28.45
_cell_measurement_theta_min 3.85
_cell_volume 1852.86(8)
_computing_cell_refinement
;
SAINT V8.40A (Bruker, 2019)
;
_computing_data_collection
;
<i>APEX4</i> (Bruker, 2019)
;
_computing_data_reduction
;
SAINT V8.40A (Bruker, 2019)
;
_computing_molecular_graphics
;
Olex2 1.5 (Dolomanov <i>et al.</i>,  2009)
;
_computing_publication_material
;
Olex2 1.5 (Dolomanov <i>et al.</i>,  2009)
;
_computing_structure_refinement
;
<i>SHELXL2019/3</i> (Sheldrick, 2015b)
;
_computing_structure_solution
;
<i>SHELXT2014/5</i> (Sheldrick, 2015a)
;
_diffrn_ambient_temperature 150.00
_diffrn_measured_fraction_theta_full 0.995
_diffrn_measured_fraction_theta_max 0.983
_diffrn_measurement_device_type 'Bruker APEXII CCD'
_diffrn_measurement_method '\f and \w scans'
_diffrn_radiation_type MoK\a
_diffrn_radiation_wavelength 0.71073
_diffrn_reflns_av_R_equivalents 0.0231
_diffrn_reflns_av_unetI/netI 0.0158
_diffrn_reflns_limit_h_max 19
_diffrn_reflns_limit_h_min -19
_diffrn_reflns_limit_k_max 12
_diffrn_reflns_limit_k_min -12
_diffrn_reflns_limit_l_max 20
_diffrn_reflns_limit_l_min -20
_diffrn_reflns_number 27737
_diffrn_reflns_theta_full 25.242
_diffrn_reflns_theta_max 28.569
_diffrn_reflns_theta_min 2.698
_exptl_absorpt_coefficient_mu 4.123
_exptl_absorpt_correction_T_max 0.7457
_exptl_absorpt_correction_T_min 0.5124
_exptl_absorpt_correction_type multi-scan
_exptl_absorpt_process_details
;
(SADABS; Krause <i>et al.</i>,  2015)
;
_exptl_crystal_colour yellow
_exptl_crystal_density_diffrn 1.933
_exptl_crystal_description block
_exptl_crystal_F_000 1052
_exptl_crystal_size_max 0.094
_exptl_crystal_size_mid 0.072
_exptl_crystal_size_min 0.056
_refine_diff_density_max 0.724
_refine_diff_density_min -0.327
_refine_ls_extinction_method none
_refine_ls_goodness_of_fit_ref 1.048
_refine_ls_hydrogen_treatment mixed
_refine_ls_matrix_type full
_refine_ls_number_parameters 281
_refine_ls_number_reflns 4658
_refine_ls_number_restraints 1
_refine_ls_restrained_S_all 1.048
_refine_ls_R_factor_all 0.0197
_refine_ls_R_factor_gt 0.0147
_refine_ls_shift/su_max 0.000
_refine_ls_shift/su_mean 0.000
_refine_ls_structure_factor_coef Fsqd
_refine_ls_weighting_details 'w=1/[\s^2^(Fo^2^)+(0.0109P)^2^+1.5954P] where P=(Fo^2^+2Fc^2^)/3'
_refine_ls_weighting_scheme calc
_refine_ls_wR_factor_gt 0.0327
_refine_ls_wR_factor_ref 0.0346
_reflns_number_gt 3944
_reflns_number_total 4658
_reflns_threshold_expression 'I > 2\s(I)'
_cod_data_source_file jw2006.cif
_cod_data_source_block I
_cod_original_cell_volume 1852.85(7)
_cod_database_code 2023187
_shelx_space_group_comment
;
The symmetry employed for this shelxl refinement is uniquely defined
by the following loop, which should always be used as a source of
symmetry information in preference to the above space-group names.
They are only intended as comments.
;
_shelx_estimated_absorpt_t_min 0.698
_shelx_estimated_absorpt_t_max 0.802

loop_
_space_group_symop_operation_xyz
'x, y, z'
'-x+1/2, y+1/2, -z+1/2'
'-x, -y, -z'
'x-1/2, -y-1/2, z-1/2'

loop_
_atom_site_type_symbol
_atom_site_label
_atom_site_fract_x
_atom_site_fract_y
_atom_site_fract_z
_atom_site_U_iso_or_equiv
_atom_site_adp_type
_atom_site_calc_flag
_atom_site_occupancy
_atom_site_disorder_assembly
_atom_site_disorder_group
Th Th1 0.500000 0.500000 0.500000 0.01543(3) Uani d 1 . .
O O3 0.53542(12) 0.85963(17) 0.35224(11) 0.0364(3) Uani d 1 . .
O O8 0.82701(10) 0.47216(19) 0.64969(12) 0.0398(4) Uani d 1 . .
O O7 0.68122(10) 0.54650(15) 0.63986(10) 0.0233(3) Uani d 1 . .
O O4 0.50279(10) 0.54161(15) 0.66518(10) 0.0258(3) Uani d 1 . .
O O9 0.67896(10) 0.40835(15) 0.52678(10) 0.0246(3) Uani d 1 . .
O O1 0.60450(10) 0.68989(15) 0.46103(10) 0.0252(3) Uani d 1 . .
O O2 0.43750(10) 0.71724(15) 0.38557(10) 0.0249(3) Uani d 1 . .
O O5 0.50941(10) 0.73336(15) 0.59005(10) 0.0257(3) Uani d 1 . .
N N5 0.73268(11) 0.47576(17) 0.60683(12) 0.0224(3) Uani d 1 . .
N N3 0.62635(11) 0.65844(17) 1.02726(11) 0.0214(3) Uani d 1 . .
N N4 0.66816(12) 0.40969(17) 0.93013(12) 0.0222(3) Uani d 1 . .
N N1 0.48011(12) 0.69191(17) 1.02356(12) 0.0223(3) Uani d 1 . .
N N2 0.56554(12) 0.61513(17) 1.06624(12) 0.0237(3) Uani d 1 . .
C C9 0.40384(13) 0.8878(2) 0.89961(13) 0.0203(4) Uani d 1 . .
N N6 0.52628(12) 0.75963(17) 0.39768(11) 0.0225(3) Uani d 1 . .
N N7 0.50393(13) 0.67864(19) 0.66342(12) 0.0273(4) Uani d 1 . .
C C10 0.42192(14) 0.9932(2) 0.84549(14) 0.0241(4) Uani d 1 . .
H H10 0.487167 0.996946 0.845381 0.029 Uiso calc 1 . .
O O6 0.49717(17) 0.7501(2) 0.72531(13) 0.0549(5) Uani d 1 . .
C C2 0.58095(14) 0.7630(2) 0.96064(13) 0.0228(4) Uani d 1 . .
H H2 0.608517 0.811145 0.923638 0.027 Uiso calc 1 . .
C C1 0.48597(13) 0.7850(2) 0.95776(13) 0.0198(3) Uani d 1 . .
C C3 0.72825(14) 0.5927(2) 1.05898(14) 0.0267(4) Uani d 1 . .
H H3A 0.741548 0.523286 1.112040 0.032 Uiso calc 1 . .
H H3B 0.782565 0.667624 1.085923 0.032 Uiso calc 1 . .
C C11 0.34551(15) 1.0927(2) 0.79172(14) 0.0266(4) Uani d 1 . .
H H11 0.359140 1.165092 0.756012 0.032 Uiso calc 1 . .
C C14 0.30661(15) 0.8835(2) 0.89773(15) 0.0272(4) Uani d 1 . .
H H14 0.293076 0.812659 0.934452 0.033 Uiso calc 1 . .
C C4 0.67031(14) 0.3342(2) 0.85725(14) 0.0252(4) Uani d 1 . .
H H4A 0.620849 0.260215 0.826229 0.030 Uiso calc 1 . .
C C8 0.73579(13) 0.51695(19) 0.97626(13) 0.0206(4) Uani d 1 . .
C C5 0.74363(14) 0.3631(2) 0.82708(14) 0.0248(4) Uani d 1 . .
H H5 0.746028 0.308832 0.776090 0.030 Uiso calc 1 . .
C C6 0.81363(15) 0.4723(2) 0.87221(15) 0.0258(4) Uani d 1 . .
H H6 0.864548 0.494561 0.852061 0.031 Uiso calc 1 . .
C C7 0.80955(14) 0.5499(2) 0.94722(15) 0.0238(4) Uani d 1 . .
H H7 0.857548 0.625368 0.978375 0.029 Uiso calc 1 . .
C C12 0.24931(16) 1.0868(2) 0.78991(14) 0.0290(4) Uani d 1 . .
H H12 0.196841 1.154400 0.752611 0.035 Uiso calc 1 . .
C C13 0.23014(16) 0.9816(2) 0.84285(16) 0.0317(5) Uani d 1 . .
H H13 0.164176 0.976926 0.841424 0.038 Uiso calc 1 . .
H H4 0.6240(17) 0.385(3) 0.9501(18) 0.043(7) Uiso d 1 . .

loop_
_atom_site_aniso_label
_atom_site_aniso_U_11
_atom_site_aniso_U_22
_atom_site_aniso_U_33
_atom_site_aniso_U_12
_atom_site_aniso_U_13
_atom_site_aniso_U_23
Th1 0.01291(4) 0.01679(5) 0.01779(4) 0.00037(3) 0.00818(3) -0.00091(4)
O3 0.0397(8) 0.0323(8) 0.0397(8) -0.0027(7) 0.0206(7) 0.0131(7)
O8 0.0141(6) 0.0579(11) 0.0414(9) 0.0031(6) 0.0081(6) -0.0143(8)
O7 0.0194(6) 0.0259(6) 0.0259(7) 0.0010(5) 0.0117(5) -0.0021(6)
O4 0.0256(7) 0.0276(7) 0.0273(7) -0.0011(5) 0.0151(6) -0.0020(6)
O9 0.0204(6) 0.0282(7) 0.0254(7) 0.0001(5) 0.0109(5) -0.0041(6)
O1 0.0202(6) 0.0271(7) 0.0280(7) -0.0004(5) 0.0110(5) 0.0012(6)
O2 0.0198(6) 0.0263(7) 0.0290(7) 0.0002(5) 0.0116(5) 0.0006(6)
O5 0.0254(7) 0.0249(7) 0.0282(7) 0.0002(5) 0.0136(6) -0.0019(6)
N5 0.0168(7) 0.0258(9) 0.0249(8) 0.0007(6) 0.0100(6) -0.0013(6)
N3 0.0196(7) 0.0250(8) 0.0217(7) -0.0016(6) 0.0113(6) -0.0010(6)
N4 0.0189(7) 0.0225(8) 0.0260(8) -0.0010(6) 0.0110(6) 0.0054(6)
N1 0.0233(7) 0.0200(8) 0.0274(8) -0.0044(6) 0.0150(7) -0.0030(6)
N2 0.0244(8) 0.0230(8) 0.0272(8) -0.0040(6) 0.0149(7) -0.0021(7)
C9 0.0209(8) 0.0203(9) 0.0211(9) -0.0029(7) 0.0111(7) -0.0059(7)
N6 0.0237(7) 0.0220(8) 0.0236(8) -0.0012(6) 0.0126(6) -0.0001(6)
N7 0.0270(8) 0.0295(9) 0.0271(8) -0.0018(7) 0.0141(7) -0.0073(7)
C10 0.0224(8) 0.0267(9) 0.0250(9) -0.0037(8) 0.0125(7) -0.0042(8)
O6 0.0897(14) 0.0446(10) 0.0450(10) -0.0058(10) 0.0439(10) -0.0208(8)
C2 0.0232(8) 0.0257(10) 0.0229(9) -0.0022(7) 0.0136(7) 0.0002(7)
C1 0.0213(8) 0.0189(9) 0.0215(8) -0.0052(7) 0.0121(7) -0.0055(7)
C3 0.0199(8) 0.0347(11) 0.0239(9) 0.0025(8) 0.0090(7) 0.0011(8)
C11 0.0301(10) 0.0274(10) 0.0221(9) -0.0016(8) 0.0120(8) -0.0006(8)
C14 0.0260(9) 0.0295(10) 0.0327(10) 0.0007(8) 0.0193(8) 0.0022(8)
C4 0.0229(9) 0.0201(9) 0.0280(10) -0.0013(7) 0.0082(8) 0.0013(8)
C8 0.0182(8) 0.0207(9) 0.0212(8) 0.0026(7) 0.0078(7) 0.0045(7)
C5 0.0272(9) 0.0232(9) 0.0239(9) 0.0051(7) 0.0119(8) 0.0043(8)
C6 0.0233(9) 0.0271(10) 0.0313(10) 0.0033(7) 0.0162(8) 0.0060(8)
C7 0.0201(8) 0.0211(8) 0.0309(10) -0.0015(7) 0.0123(8) 0.0018(8)
C12 0.0291(10) 0.0324(11) 0.0242(9) 0.0065(8) 0.0112(8) -0.0004(8)
C13 0.0259(9) 0.0383(12) 0.0363(11) 0.0046(8) 0.0190(8) 0.0006(9)

loop_
_atom_type_symbol
_atom_type_description
_atom_type_scat_dispersion_real
_atom_type_scat_dispersion_imag
_atom_type_scat_source
C C 0.0033 0.0016 'International Tables Vol C Tables 4.2.6.8 and 6.1.1.4'
H H 0.0000 0.0000 'International Tables Vol C Tables 4.2.6.8 and 6.1.1.4'
N N 0.0061 0.0033 'International Tables Vol C Tables 4.2.6.8 and 6.1.1.4'
O O 0.0106 0.0060 'International Tables Vol C Tables 4.2.6.8 and 6.1.1.4'
Th Th -7.2400 8.8979 'International Tables Vol C Tables 4.2.6.8 and 6.1.1.4'

loop_
_geom_angle_atom_site_label_1
_geom_angle_atom_site_label_2
_geom_angle_atom_site_label_3
_geom_angle_site_symmetry_1
_geom_angle_site_symmetry_3
_geom_angle
_geom_angle_publ_flag
O7 Th1 O7 3_666 . 180.00(6) ?
O7 Th1 O4 . 3_666 113.48(4) yes
O7 Th1 O4 . . 66.52(4) yes
O7 Th1 O4 3_666 3_666 66.52(4) no
O7 Th1 O4 3_666 . 113.48(4) ?
O7 Th1 O9 3_666 . 130.23(4) yes
O7 Th1 O9 . 3_666 130.23(4) ?
O7 Th1 O9 3_666 3_666 49.77(4) no
O7 Th1 O9 . . 49.77(4) yes
O7 Th1 O1 3_666 3_666 65.87(4) yes
O7 Th1 O1 . 3_666 114.13(4) ?
O7 Th1 O1 3_666 . 114.13(4) ?
O7 Th1 O1 . . 65.87(4) ?
O7 Th1 O2 3_666 . 69.99(4) ?
O7 Th1 O2 . . 110.01(4) ?
O7 Th1 O2 . 3_666 69.99(4) yes
O7 Th1 O2 3_666 3_666 110.01(4) ?
O7 Th1 O5 . . 67.79(4) ?
O7 Th1 O5 . 3_666 112.20(4) ?
O7 Th1 O5 3_666 3_666 67.80(4) yes
O7 Th1 O5 3_666 . 112.21(4) ?
O4 Th1 O4 3_666 . 180.0 ?
O4 Th1 O9 3_666 3_666 110.18(4) yes
O4 Th1 O9 3_666 . 69.82(4) ?
O4 Th1 O9 . 3_666 69.82(4) ?
O4 Th1 O9 . . 110.18(4) ?
O4 Th1 O1 3_666 3_666 112.94(4) yes
O4 Th1 O1 . . 112.94(4) ?
O4 Th1 O1 3_666 . 67.06(4) ?
O4 Th1 O1 . 3_666 67.06(4) ?
O4 Th1 O2 . . 113.63(4) ?
O4 Th1 O2 3_666 3_666 113.64(4) yes
O4 Th1 O2 . 3_666 66.36(4) ?
O4 Th1 O2 3_666 . 66.37(4) ?
O9 Th1 O9 . 3_666 180.0 yes
O9 Th1 O1 . . 66.86(4) ?
O9 Th1 O1 3_666 . 113.14(4) ?
O9 Th1 O1 3_666 3_666 66.86(4) yes
O9 Th1 O1 . 3_666 113.14(4) ?
O1 Th1 O1 3_666 . 180.0 ?
O2 Th1 O9 . 3_666 67.69(4) ?
O2 Th1 O9 . . 112.31(4) ?
O2 Th1 O9 3_666 3_666 112.31(4) yes
O2 Th1 O9 3_666 . 67.69(4) ?
O2 Th1 O1 3_666 3_666 49.70(4) yes
O2 Th1 O1 3_666 . 130.30(4) yes
O2 Th1 O1 . . 49.70(4) yes
O2 Th1 O1 . 3_666 130.30(4) ?
O2 Th1 O2 . 3_666 180.0 ?
O5 Th1 O4 3_666 . 130.01(4) yes
O5 Th1 O4 . . 49.99(4) yes
O5 Th1 O4 3_666 3_666 49.99(4) no
O5 Th1 O4 . 3_666 130.01(4) ?
O5 Th1 O9 . 3_666 66.29(4) ?
O5 Th1 O9 3_666 . 66.29(4) yes
O5 Th1 O9 . . 113.71(4) ?
O5 Th1 O9 3_666 3_666 113.71(4) yes
O5 Th1 O1 3_666 3_666 69.63(4) yes
O5 Th1 O1 . 3_666 110.37(4) ?
O5 Th1 O1 3_666 . 110.37(4) ?
O5 Th1 O1 . . 69.63(4) ?
O5 Th1 O2 3_666 3_666 67.02(4) yes
O5 Th1 O2 . . 67.02(4) ?
O5 Th1 O2 . 3_666 112.98(4) ?
O5 Th1 O2 3_666 . 112.98(4) ?
O5 Th1 O5 . 3_666 180.0 ?
N5 O7 Th1 . . 98.16(10) ?
N7 O4 Th1 . . 97.20(11) ?
N5 O9 Th1 . . 96.11(9) ?
N6 O1 Th1 . . 96.79(10) ?
N6 O2 Th1 . . 97.82(10) ?
N7 O5 Th1 . . 97.47(11) ?
O8 N5 Th1 . . 177.24(14) ?
O8 N5 O7 . . 121.59(16) ?
O8 N5 O9 . . 122.56(16) ?
O7 N5 Th1 . . 57.08(8) ?
O7 N5 O9 . . 115.85(14) ?
O9 N5 Th1 . . 58.86(8) ?
N2 N3 C2 . . 111.70(15) ?
N2 N3 C3 . . 120.00(15) ?
C2 N3 C3 . . 128.30(16) ?
C4 N4 C8 . . 122.43(16) ?
C4 N4 H4 . . 118.1(18) ?
C8 N4 H4 . . 119.4(18) ?
N2 N1 C1 . . 110.29(15) ?
N1 N2 N3 . . 106.08(15) ?
C10 C9 C1 . . 120.12(16) ?
C10 C9 C14 . . 118.62(17) ?
C14 C9 C1 . . 121.26(17) ?
O3 N6 Th1 . . 176.58(13) ?
O3 N6 O1 . . 122.44(15) ?
O3 N6 O2 . . 122.05(16) ?
O1 N6 Th1 . . 58.30(8) ?
O2 N6 Th1 . . 57.35(9) ?
O2 N6 O1 . . 115.51(15) ?
O4 N7 Th1 . . 57.75(9) ?
O5 N7 Th1 . . 57.56(9) ?
O5 N7 O4 . . 115.19(15) ?
O6 N7 Th1 . . 174.91(15) ?
O6 N7 O4 . . 122.04(18) ?
O6 N7 O5 . . 122.74(18) ?
C9 C10 H10 . . 119.7 ?
C11 C10 C9 . . 120.61(17) ?
C11 C10 H10 . . 119.7 ?
N3 C2 H2 . . 127.5 ?
N3 C2 C1 . . 105.06(16) ?
C1 C2 H2 . . 127.5 ?
N1 C1 C9 . . 123.68(16) ?
N1 C1 C2 . . 106.87(16) ?
C2 C1 C9 . . 129.44(17) ?
N3 C3 H3A . . 109.2 ?
N3 C3 H3B . . 109.2 ?
N3 C3 C8 . . 112.18(15) ?
H3A C3 H3B . . 107.9 ?
C8 C3 H3A . . 109.2 ?
C8 C3 H3B . . 109.2 ?
C10 C11 H11 . . 119.9 ?
C12 C11 C10 . . 120.24(19) ?
C12 C11 H11 . . 119.9 ?
C9 C14 H14 . . 119.7 ?
C13 C14 C9 . . 120.56(19) ?
C13 C14 H14 . . 119.7 ?
N4 C4 H4A . . 119.8 ?
N4 C4 C5 . . 120.40(18) ?
C5 C4 H4A . . 119.8 ?
N4 C8 C3 . . 118.14(16) ?
N4 C8 C7 . . 118.73(17) ?
C7 C8 C3 . . 123.11(17) ?
C4 C5 H5 . . 120.6 ?
C4 C5 C6 . . 118.76(19) ?
C6 C5 H5 . . 120.6 ?
C5 C6 H6 . . 120.1 ?
C5 C6 C7 . . 119.86(18) ?
C7 C6 H6 . . 120.1 ?
C8 C7 C6 . . 119.81(18) ?
C8 C7 H7 . . 120.1 ?
C6 C7 H7 . . 120.1 ?
C11 C12 H12 . . 120.2 ?
C13 C12 C11 . . 119.64(19) ?
C13 C12 H12 . . 120.2 ?
C14 C13 C12 . . 120.31(18) ?
C14 C13 H13 . . 119.8 ?
C12 C13 H13 . . 119.8 ?

loop_
_geom_bond_atom_site_label_1
_geom_bond_atom_site_label_2
_geom_bond_site_symmetry_2
_geom_bond_distance
_geom_bond_publ_flag
Th1 O1 . 2.5830(13) yes
Th1 O2 . 2.5621(14) yes
Th1 O4 3_666 2.5582(13) no
Th1 O4 . 2.5583(13) yes
Th1 O5 . 2.5547(14) yes
Th1 O7 3_666 2.5444(13) no
Th1 O7 . 2.5444(13) yes
Th1 O9 3_666 2.5827(12) no
Th1 O9 . 2.5827(12) yes
Th1 O1 3_666 2.5830(13) no
Th1 O2 3_666 2.5621(13) no
Th1 O5 3_666 2.5547(14) no
O3 N6 . 1.212(2) no
O8 N5 . 1.213(2) no
O7 N5 . 1.270(2) no
O4 N7 . 1.281(2) no
O9 N5 . 1.277(2) no
O1 N6 . 1.279(2) no
O2 N6 . 1.2778(19) no
O5 N7 . 1.278(2) no
N1 C1 . 1.369(2) yes
N1 N2 . 1.314(2) yes
N3 N2 . 1.343(2) yes
N3 C2 . 1.346(2) yes
N3 C3 . 1.461(2) yes
N4 C4 . 1.340(3) yes
N4 C8 . 1.351(2) yes
N4 H4 . 0.862(16) yes
C9 C10 . 1.393(3) no
C9 C1 . 1.468(3) no
C9 C14 . 1.401(2) no
N7 O6 . 1.206(2) no
C10 H10 . 0.9500 no
C10 C11 . 1.388(3) no
C2 H2 . 0.9500 no
C2 C1 . 1.376(2) no
C3 H3A . 0.9900 no
C3 H3B . 0.9900 no
C3 C8 . 1.507(3) no
C11 H11 . 0.9500 no
C11 C12 . 1.387(3) no
C14 H14 . 0.9500 no
C14 C13 . 1.383(3) no
C4 H4A . 0.9500 no
C4 C5 . 1.374(3) no
C8 C7 . 1.376(2) no
C5 H5 . 0.9500 no
C5 C6 . 1.379(3) no
C6 H6 . 0.9500 no
C6 C7 . 1.390(3) no
C7 H7 . 0.9500 no
C12 H12 . 0.9500 no
C12 C13 . 1.386(3) no
C13 H13 . 0.9500 no

loop_
_geom_hbond_atom_site_label_D
_geom_hbond_atom_site_label_H
_geom_hbond_atom_site_label_A
_geom_hbond_site_symmetry_A
_geom_hbond_distance_DH
_geom_hbond_distance_HA
_geom_hbond_distance_DA
_geom_hbond_angle_DHA
_geom_hbond_publ_flag
N4 H4 N1 3_667 0.86(3) 1.88(3) 2.738(3) 170(3) yes
C2 H2 O8 2_656 0.95 2.33 3.261(3) 168 yes
C7 H7 O5 4_565 0.95 2.46 3.379(3) 164 yes
C13 H13 O4 2_556 0.95 2.46 3.377(3) 163 yes
N4 H4 N2 3_667 0.86 2.65(3) 3.432(3) 151 yes
C10 H10 O8 2_656 0.95 2.68 3.621(3) 173 yes
C5 H5 O2 3_666 0.95 2.68 3.191(2) 114 yes
C7 H7 O2 2_656 0.95 2.67 3.279(3) 123 yes
C7 H7 O9 2_656 0.95 2.69 3.369(2) 129 yes

loop_
_geom_torsion_atom_site_label_1
_geom_torsion_atom_site_label_2
_geom_torsion_atom_site_label_3
_geom_torsion_atom_site_label_4
_geom_torsion_site_symmetry_1
_geom_torsion_site_symmetry_2
_geom_torsion_site_symmetry_3
_geom_torsion_site_symmetry_4
_geom_torsion
_geom_torsion_publ_flag
Th1 O7 N5 O8 . . . . 177.14(16) ?
Th1 O7 N5 O9 . . . . -3.46(16) ?
Th1 O4 N7 O5 . . . . -3.92(16) ?
Th1 O4 N7 O6 . . . . 173.99(18) ?
Th1 O9 N5 O8 . . . . -177.22(17) ?
Th1 O9 N5 O7 . . . . 3.39(16) ?
Th1 O1 N6 O3 . . . . -176.06(16) ?
Th1 O1 N6 O2 . . . . 4.18(15) ?
Th1 O2 N6 O3 . . . . 176.02(15) ?
Th1 O2 N6 O1 . . . . -4.23(16) ?
Th1 O5 N7 O4 . . . . 3.92(16) ?
Th1 O5 N7 O6 . . . . -173.96(18) ?
N3 C2 C1 N1 . . . . 0.2(2) ?
N3 C2 C1 C9 . . . . 178.82(18) ?
N3 C3 C8 N4 . . . . -59.3(2) ?
N3 C3 C8 C7 . . . . 122.20(19) ?
N4 C4 C5 C6 . . . . -0.9(3) ?
N4 C8 C7 C6 . . . . -0.5(3) ?
N2 N3 C2 C1 . . . . -0.4(2) ?
N2 N3 C3 C8 . . . . 117.63(18) ?
N2 N1 C1 C9 . . . . -178.62(16) ?
N2 N1 C1 C2 . . . . 0.1(2) ?
C9 C10 C11 C12 . . . . -1.1(3) ?
C9 C14 C13 C12 . . . . -0.8(3) ?
C10 C9 C1 N1 . . . . 170.29(17) ?
C10 C9 C1 C2 . . . . -8.1(3) ?
C10 C9 C14 C13 . . . . 0.3(3) ?
C10 C11 C12 C13 . . . . 0.6(3) ?
C2 N3 N2 N1 . . . . 0.5(2) ?
C2 N3 C3 C8 . . . . -62.5(3) ?
C1 N1 N2 N3 . . . . -0.4(2) ?
C1 C9 C10 C11 . . . . -178.78(17) ?
C1 C9 C14 C13 . . . . 179.74(19) ?
C3 N3 N2 N1 . . . . -179.63(16) ?
C3 N3 C2 C1 . . . . 179.72(18) ?
C3 C8 C7 C6 . . . . 178.06(17) ?
C11 C12 C13 C14 . . . . 0.4(3) ?
C14 C9 C10 C11 . . . . 0.7(3) ?
C14 C9 C1 N1 . . . . -9.2(3) ?
C14 C9 C1 C2 . . . . 172.4(2) ?
C4 N4 C8 C3 . . . . -178.54(16) ?
C4 N4 C8 C7 . . . . 0.0(3) ?
C4 C5 C6 C7 . . . . 0.5(3) ?
C8 N4 C4 C5 . . . . 0.7(3) ?
C5 C6 C7 C8 . . . . 0.2(3) ?
